data_7037283
loop_
_publ_author_name
'Hanf, Schirin'
'Garc\'ia-Rodr\'iguez, Ra\'ul'
'Bond, Andrew D.'
'Hey-Hawkins, Evamarie'
'Wright, Dominic S.'

_publ_section_title
;
 Sterically-constrained tripodal phosphorus-bridged tris-pyridyl ligands.
;
_journal_issue 1
_journal_name_full 'Dalton transactions (Cambridge, England : 2003)'
_journal_page_first 276
_journal_page_last 283
_journal_paper_doi 10.1039/c5dt04155d
_journal_volume 45
_journal_year 2015
_chemical_absolute_configuration ad
_chemical_formula_moiety 'C15 H9 Br3 N3 P'
_chemical_formula_sum 'C15 H9 Br3 N3 P'
_chemical_formula_weight 501.95
_space_group_crystal_system trigonal
_space_group_IT_number 161
_space_group_name_Hall 'R 3 -2"c'
_space_group_name_H-M_alt 'R 3 c :H'
_symmetry_space_group_name_Hall 'R 3 -2"c'
_symmetry_space_group_name_H-M 'R 3 c :H'
_atom_sites_solution_hydrogens geom
_audit_creation_method SHELXL-2013
_audit_update_record
;
2015-10-16 deposited with the CCDC.
2015-11-16 downloaded from the CCDC.
;
_cell_angle_alpha 90
_cell_angle_beta 90
_cell_angle_gamma 120
_cell_formula_units_Z 6
_cell_length_a 15.7876(6)
_cell_length_b 15.7876(6)
_cell_length_c 11.1637(5)
_cell_measurement_reflns_used 4282
_cell_measurement_temperature 180(2)
_cell_measurement_theta_max 66.62
_cell_measurement_theta_min 5.60
_cell_volume 2409.74(17)
_computing_cell_refinement 'SAINT (Bruker, 2014)'
_computing_data_collection 'APEX2 (Bruker, 2014)'
_computing_data_reduction SAINT
_computing_molecular_graphics 'Mercury (Macrae et al., 2008)'
_computing_publication_material SHELXL
_computing_structure_refinement 'SHELXL (Sheldrick, 2015)'
_computing_structure_solution 'SHELXT (Sheldrick, 2015)'
_diffrn_ambient_temperature 180(2)
_diffrn_measured_fraction_theta_full 1.000
_diffrn_measured_fraction_theta_max 1.000
_diffrn_measurement_device_type 'Bruker D8-QUEST PHOTON-100'
_diffrn_measurement_method '\w and \f-scans'
_diffrn_radiation_type CuK\a
_diffrn_radiation_wavelength 1.54178
_diffrn_reflns_av_R_equivalents 0.0622
_diffrn_reflns_av_unetI/netI 0.0368
_diffrn_reflns_laue_measured_fraction_full 1.000
_diffrn_reflns_laue_measured_fraction_max 1.000
_diffrn_reflns_limit_h_max 18
_diffrn_reflns_limit_h_min -16
_diffrn_reflns_limit_k_max 18
_diffrn_reflns_limit_k_min -18
_diffrn_reflns_limit_l_max 13
_diffrn_reflns_limit_l_min -13
_diffrn_reflns_number 7384
_diffrn_reflns_point_group_measured_fraction_full 0.992
_diffrn_reflns_point_group_measured_fraction_max 0.992
_diffrn_reflns_theta_full 66.738
_diffrn_reflns_theta_max 66.738
_diffrn_reflns_theta_min 5.604
_diffrn_source 'Incoatec I\mS Cu microsource'
_exptl_absorpt_coefficient_mu 10.247
_exptl_absorpt_correction_T_max 0.7528
_exptl_absorpt_correction_T_min 0.4940
_exptl_absorpt_correction_type multi-scan
_exptl_absorpt_process_details 'SADABS (Bruker, 2014)'
_exptl_crystal_colour colourless
_exptl_crystal_density_diffrn 2.075
_exptl_crystal_description needle
_exptl_crystal_F_000 1440
_exptl_crystal_size_max 0.220
_exptl_crystal_size_mid 0.050
_exptl_crystal_size_min 0.050
_refine_diff_density_max 0.550
_refine_diff_density_min -0.375
_refine_diff_density_rms 0.089
_refine_ls_abs_structure_details
;
Flack x determined using 393 quotients [(I+)-(I-)]/[(I+)+(I-)]
(Parsons and Flack (2004), Acta Cryst. A60, s61).
;
_refine_ls_abs_structure_Flack -0.01(3)
_refine_ls_extinction_method none
_refine_ls_goodness_of_fit_ref 1.094
_refine_ls_hydrogen_treatment constr
_refine_ls_matrix_type full
_refine_ls_number_parameters 67
_refine_ls_number_reflns 941
_refine_ls_number_restraints 1
_refine_ls_restrained_S_all 1.094
_refine_ls_R_factor_all 0.0392
_refine_ls_R_factor_gt 0.0331
_refine_ls_shift/su_max 0.000
_refine_ls_shift/su_mean 0.000
_refine_ls_structure_factor_coef Fsqd
_refine_ls_weighting_details 'w=1/[\s^2^(Fo^2^)+(0.0142P)^2^+16.7202P] where P=(Fo^2^+2Fc^2^)/3'
_refine_ls_weighting_scheme calc
_refine_ls_wR_factor_gt 0.0609
_refine_ls_wR_factor_ref 0.0624
_reflns_Friedel_coverage 0.965
_reflns_friedel_fraction_full 0.967
_reflns_friedel_fraction_max 0.983
_reflns_number_gt 873
_reflns_number_total 941
_reflns_threshold_expression 'I > 2\s(I)'
_cod_data_source_file c5dt04155d2.cif
_cod_data_source_block 3
_cod_depositor_comments 'Adding full bibliography for 7037282--7037287.cif.'
_cod_original_cell_volume 2409.7(2)
_cod_database_code 7037283
_shelx_space_group_comment
;
The symmetry employed for this shelxl refinement is uniquely defined
by the following loop, which should always be used as a source of
symmetry information in preference to the above space-group names.
They are only intended as comments.
;
_shelx_estimated_absorpt_t_min 0.211
_shelx_estimated_absorpt_t_max 0.628

loop_
_space_group_symop_operation_xyz
'x, y, z'
'-y, x-y, z'
'-x+y, -x, z'
'-x+y, y, z+1/2'
'x, x-y, z+1/2'
'-y, -x, z+1/2'
'x+2/3, y+1/3, z+1/3'
'-y+2/3, x-y+1/3, z+1/3'
'-x+y+2/3, -x+1/3, z+1/3'
'-x+y+2/3, y+1/3, z+5/6'
'x+2/3, x-y+1/3, z+5/6'
'-y+2/3, -x+1/3, z+5/6'
'x+1/3, y+2/3, z+2/3'
'-y+1/3, x-y+2/3, z+2/3'
'-x+y+1/3, -x+2/3, z+2/3'
'-x+y+1/3, y+2/3, z+7/6'
'x+1/3, x-y+2/3, z+7/6'
'-y+1/3, -x+2/3, z+7/6'

loop_
_atom_site_label
_atom_site_type_symbol
_atom_site_fract_x
_atom_site_fract_y
_atom_site_fract_z
_atom_site_U_iso_or_equiv
_atom_site_adp_type
_atom_site_occupancy
_atom_site_site_symmetry_order
_atom_site_calc_flag
_atom_site_refinement_flags_posn
_atom_site_refinement_flags_adp
_atom_site_refinement_flags_occupancy
Br1 Br 0.10118(7) 0.38222(6) 0.62101(9) 0.0386(3) Uani 1 1 d . . .
P1 P 0.0000 0.0000 0.6076(3) 0.0208(7) Uani 1 3 d S T P
N1 N 0.0634(4) 0.1915(5) 0.6370(6) 0.0224(16) Uani 1 1 d . . .
C11 C 0.0722(5) 0.1180(5) 0.6870(6) 0.0206(17) Uani 1 1 d . . .
C12 C 0.1277(6) 0.1315(6) 0.7870(8) 0.0258(18) Uani 1 1 d . . .
H12 H 0.1313 0.0780 0.8205 0.031 Uiso 1 1 calc R U .
C13 C 0.1789(7) 0.2234(7) 0.8395(8) 0.033(2) Uani 1 1 d . . .
H13 H 0.2180 0.2338 0.9087 0.040 Uiso 1 1 calc R U .
C14 C 0.1718(6) 0.2987(6) 0.7895(8) 0.031(2) Uani 1 1 d . . .
H14 H 0.2060 0.3629 0.8220 0.037 Uiso 1 1 calc R U .
C15 C 0.1130(5) 0.2779(6) 0.6902(7) 0.0243(18) Uani 1 1 d . . .

loop_
_atom_site_aniso_label
_atom_site_aniso_U_11
_atom_site_aniso_U_22
_atom_site_aniso_U_33
_atom_site_aniso_U_23
_atom_site_aniso_U_13
_atom_site_aniso_U_12
Br1 0.0378(6) 0.0212(5) 0.0565(5) 0.0060(5) 0.0041(5) 0.0147(5)
P1 0.0185(11) 0.0185(11) 0.0255(18) 0.000 0.000 0.0093(6)
N1 0.019(3) 0.019(4) 0.029(4) 0.004(3) 0.004(3) 0.010(3)
C11 0.013(4) 0.019(4) 0.028(4) 0.005(3) 0.009(3) 0.007(3)
C12 0.022(4) 0.020(4) 0.036(5) 0.008(4) 0.003(4) 0.011(4)
C13 0.033(5) 0.035(5) 0.030(5) -0.002(4) -0.008(4) 0.016(5)
C14 0.019(4) 0.021(4) 0.042(5) -0.008(4) -0.001(4) 0.002(4)
C15 0.017(4) 0.019(4) 0.034(5) 0.002(4) 0.004(4) 0.007(3)

loop_
_atom_type_symbol
_atom_type_description
_atom_type_scat_dispersion_real
_atom_type_scat_dispersion_imag
_atom_type_scat_source
Br Br -0.6763 1.2805 'International Tables Vol C Tables 4.2.6.8 and 6.1.1.4'
P P 0.2955 0.4335 'International Tables Vol C Tables 4.2.6.8 and 6.1.1.4'
N N 0.0311 0.0180 'International Tables Vol C Tables 4.2.6.8 and 6.1.1.4'
C C 0.0181 0.0091 'International Tables Vol C Tables 4.2.6.8 and 6.1.1.4'
H H 0.0000 0.0000 'International Tables Vol C Tables 4.2.6.8 and 6.1.1.4'

loop_
_geom_angle_atom_site_label_1
_geom_angle_atom_site_label_2
_geom_angle_atom_site_label_3
_geom_angle
_geom_angle_site_symmetry_1
_geom_angle_site_symmetry_3
C11 P1 C11 99.0(3) . 2
C11 P1 C11 99.0(3) . 3
C11 P1 C11 99.0(3) 2 3
C15 N1 C11 115.8(7) . .
N1 C11 C12 122.3(7) . .
N1 C11 P1 112.9(5) . .
C12 C11 P1 124.8(6) . .
C11 C12 C13 120.0(8) . .
C11 C12 H12 120.0 . .
C13 C12 H12 120.0 . .
C14 C13 C12 118.6(8) . .
C14 C13 H13 120.7 . .
C12 C13 H13 120.7 . .
C13 C14 C15 117.4(8) . .
C13 C14 H14 121.3 . .
C15 C14 H14 121.3 . .
N1 C15 C14 126.1(8) . .
N1 C15 Br1 116.3(6) . .
C14 C15 Br1 117.6(6) . .

loop_
_geom_bond_atom_site_label_1
_geom_bond_atom_site_label_2
_geom_bond_distance
_geom_bond_site_symmetry_2
Br1 C15 1.912(8) .
P1 C11 1.852(8) .
P1 C11 1.852(8) 2
P1 C11 1.852(8) 3
N1 C15 1.326(10) .
N1 C11 1.356(9) .
C11 C12 1.369(11) .
C12 C13 1.390(12) .
C12 H12 0.9500 .
C13 C14 1.368(13) .
C13 H13 0.9500 .
C14 C15 1.375(12) .
C14 H14 0.9500 .

loop_
_geom_torsion_atom_site_label_1
_geom_torsion_atom_site_label_2
_geom_torsion_atom_site_label_3
_geom_torsion_atom_site_label_4
_geom_torsion
_geom_torsion_site_symmetry_1
C15 N1 C11 C12 0.8(10) .
C15 N1 C11 P1 179.7(5) .
C11 P1 C11 N1 -87.3(7) 2
C11 P1 C11 N1 172.0(5) 3
C11 P1 C11 C12 91.5(5) 2
C11 P1 C11 C12 -9.2(7) 3
N1 C11 C12 C13 -1.2(12) .
P1 C11 C12 C13 -179.9(6) .
C11 C12 C13 C14 0.4(13) .
C12 C13 C14 C15 0.6(13) .
C11 N1 C15 C14 0.3(11) .
C11 N1 C15 Br1 -179.9(5) .
C13 C14 C15 N1 -1.0(13) .
C13 C14 C15 Br1 179.2(7) .
